data_7044792
loop_
_publ_author_name
'Gao, Tao-Bao'
'Yan, Run-Qi'
'Metherell, Alexander J.'
'Cao, Deng-Ke'
'Ye, Deju'
'Ward, Michael D.'

_publ_section_title
;
 Coordination mode-induced isomeric cyclometalated [Ir(tpy)(nbi)Cl](PF6)
 complexes: distinct luminescence, self-assembly and cellular imaging
 behaviors
;
_journal_name_full 'Dalton Transactions'
_journal_paper_doi 10.1039/C7DT03523C
_journal_year 2017
_chemical_formula_moiety 'C32 H22 Cl Ir N5, F6 P'
_chemical_formula_sum 'C32 H22 Cl F6 Ir N5 P'
_chemical_formula_weight 849.16
_space_group_crystal_system orthorhombic
_space_group_IT_number 56
_space_group_name_Hall '-P 2ab 2ac'
_space_group_name_H-M_alt 'P c c n'
_symmetry_space_group_name_Hall '-P 2ab 2ac'
_symmetry_space_group_name_H-M 'P c c n'
_atom_sites_solution_hydrogens geom
_atom_sites_solution_secondary SHELXTL
_audit_creation_method SHELXL-2014/6
_audit_update_record
;
2017-08-24 deposited with the CCDC.
2017-11-17 downloaded from the CCDC.
;
_cell_angle_alpha 90
_cell_angle_beta 90
_cell_angle_gamma 90
_cell_formula_units_Z 8
_cell_length_a 22.8432(12)
_cell_length_b 16.3316(9)
_cell_length_c 16.2218(9)
_cell_measurement_reflns_used 6622
_cell_measurement_temperature 296(2)
_cell_measurement_theta_max 24.736
_cell_measurement_theta_min 2.511
_cell_volume 6051.8(6)
_computing_cell_refinement SMART
_computing_data_collection 'SMART (Bruker, 2000)'
_computing_data_reduction 'SAINT (Bruker, 2000)'
_computing_molecular_graphics SHELXTL
_computing_publication_material SHELXTL
_computing_structure_refinement 'SHELXL-2014/6 (Sheldrick, 2014)'
_computing_structure_solution 'SHELXTL (Bruker, 2000)'
_diffrn_ambient_temperature 296(2)
_diffrn_measured_fraction_theta_full 0.972
_diffrn_measured_fraction_theta_max 1.000
_diffrn_measurement_device_type 'Bruke Smart Aepex CCD area detector'
_diffrn_radiation_type MoK\a
_diffrn_radiation_wavelength 0.71073
_diffrn_reflns_av_R_equivalents 0.0530
_diffrn_reflns_av_unetI/netI 0.0372
_diffrn_reflns_Laue_measured_fraction_full 0.972
_diffrn_reflns_Laue_measured_fraction_max 1.000
_diffrn_reflns_limit_h_max 26
_diffrn_reflns_limit_h_min -27
_diffrn_reflns_limit_k_max 19
_diffrn_reflns_limit_k_min -19
_diffrn_reflns_limit_l_max 19
_diffrn_reflns_limit_l_min -15
_diffrn_reflns_number 32375
_diffrn_reflns_point_group_measured_fraction_full 0.972
_diffrn_reflns_point_group_measured_fraction_max 1.000
_diffrn_reflns_theta_full 25.242
_diffrn_reflns_theta_max 25.000
_diffrn_reflns_theta_min 1.533
_exptl_absorpt_coefficient_mu 4.624
_exptl_absorpt_correction_T_max 0.574
_exptl_absorpt_correction_T_min 0.439
_exptl_absorpt_correction_type multi-scan
_exptl_absorpt_process_details 'SADABS, Bruker(2000)'
_exptl_crystal_colour red
_exptl_crystal_density_diffrn 1.864
_exptl_crystal_density_method 'not measured'
_exptl_crystal_description needlelike
_exptl_crystal_F_000 3296
_exptl_crystal_size_max 0.24
_exptl_crystal_size_mid 0.15
_exptl_crystal_size_min 0.12
_refine_diff_density_max 1.196
_refine_diff_density_min -0.882
_refine_diff_density_rms 0.101
_refine_ls_extinction_method none
_refine_ls_goodness_of_fit_ref 1.033
_refine_ls_hydrogen_treatment constr
_refine_ls_matrix_type full
_refine_ls_number_parameters 415
_refine_ls_number_reflns 5335
_refine_ls_number_restraints 0
_refine_ls_restrained_S_all 1.033
_refine_ls_R_factor_all 0.0494
_refine_ls_R_factor_gt 0.0304
_refine_ls_shift/su_max 0.002
_refine_ls_shift/su_mean 0.000
_refine_ls_structure_factor_coef Fsqd
_refine_ls_weighting_details 'w=1/[\s^2^(Fo^2^)+(0.0460P)^2^] where P=(Fo^2^+2Fc^2^)/3'
_refine_ls_weighting_scheme calc
_refine_ls_wR_factor_gt 0.0762
_refine_ls_wR_factor_ref 0.0828
_reflns_Friedel_coverage 0.000
_reflns_number_gt 3988
_reflns_number_total 5335
_reflns_threshold_expression 'I > 2\s(I)'
_cod_data_source_file c7dt03523c2.cif
_cod_data_source_block 2
_cod_database_code 7044792
_shelx_space_group_comment
;
The symmetry employed for this shelxl refinement is uniquely defined
by the following loop, which should always be used as a source of
symmetry information in preference to the above space-group names.
They are only intended as comments.
;
_shelxl_version_number 2014/6

loop_
_space_group_symop_operation_xyz
'x, y, z'
'-x+1/2, -y+1/2, z'
'x+1/2, -y, -z+1/2'
'-x, y+1/2, -z+1/2'
'-x, -y, -z'
'x-1/2, y-1/2, -z'
'-x-1/2, y, z-1/2'
'x, -y-1/2, z-1/2'

loop_
_atom_site_label
_atom_site_type_symbol
_atom_site_fract_x
_atom_site_fract_y
_atom_site_fract_z
_atom_site_U_iso_or_equiv
_atom_site_adp_type
_atom_site_occupancy
_atom_site_site_symmetry_order
_atom_site_calc_flag
_atom_site_refinement_flags_posn
_atom_site_refinement_flags_adp
Ir1 Ir 0.76116(2) 0.98040(2) 0.89699(2) 0.03263(9) Uani 1 1 d . .
Cl1 Cl 0.80712(6) 0.86916(8) 0.81739(8) 0.0500(3) Uani 1 1 d . .
P1 P 0.47811(7) 0.66242(11) 0.81594(11) 0.0619(4) Uani 1 1 d . .
F1 F 0.4556(3) 0.5869(4) 0.8629(3) 0.162(3) Uani 1 1 d . .
F2 F 0.4167(2) 0.6978(5) 0.8331(5) 0.189(3) Uani 1 1 d . .
F3 F 0.4511(3) 0.6300(4) 0.7363(3) 0.162(3) Uani 1 1 d . .
F4 F 0.4925(2) 0.7448(3) 0.7720(5) 0.157(3) Uani 1 1 d . .
F5 F 0.5378(3) 0.6350(5) 0.7974(5) 0.221(4) Uani 1 1 d . .
F6 F 0.5019(3) 0.6966(4) 0.8992(3) 0.148(2) Uani 1 1 d . .
N1 N 0.76808(16) 0.9195(2) 1.0080(2) 0.0346(10) Uani 1 1 d . .
N2 N 0.74346(19) 0.8794(3) 1.1333(3) 0.0431(11) Uani 1 1 d . .
H2A H 0.7236 0.8738 1.1780 0.052 Uiso 1 1 calc R U
N3 N 0.83819(19) 1.0453(3) 0.8968(2) 0.0398(10) Uani 1 1 d . .
N4 N 0.75234(18) 1.0401(3) 0.7929(2) 0.0349(10) Uani 1 1 d . .
N5 N 0.68209(17) 0.9341(3) 0.8596(2) 0.0385(10) Uani 1 1 d . .
C1 C 0.6743(2) 0.9745(3) 1.0668(3) 0.0421(13) Uani 1 1 d . .
C2 C 0.6300(3) 0.9552(4) 1.1210(3) 0.0542(15) Uani 1 1 d . .
H2B H 0.6328 0.9073 1.1517 0.065 Uiso 1 1 calc R U
C3 C 0.5811(3) 1.0056(4) 1.1312(4) 0.0663(19) Uani 1 1 d . .
H3A H 0.5504 0.9895 1.1652 0.080 Uiso 1 1 calc R U
C4 C 0.5789(3) 1.0786(4) 1.0906(4) 0.0669(19) Uani 1 1 d . .
H4A H 0.5470 1.1131 1.0986 0.080 Uiso 1 1 calc R U
C5 C 0.6246(3) 1.1815(4) 1.0015(4) 0.0730(19) Uani 1 1 d . .
H5A H 0.5940 1.2174 1.0124 0.088 Uiso 1 1 calc R U
C6 C 0.6684(3) 1.2050(4) 0.9526(4) 0.0726(19) Uani 1 1 d . .
H6A H 0.6705 1.2590 0.9348 0.087 Uiso 1 1 calc R U
C7 C 0.7115(3) 1.1484(3) 0.9277(3) 0.0531(15) Uani 1 1 d . .
H7A H 0.7398 1.1654 0.8903 0.064 Uiso 1 1 calc R U
C8 C 0.7135(2) 1.0695(3) 0.9564(3) 0.0392(12) Uani 1 1 d . .
C9 C 0.6711(2) 1.0482(3) 1.0180(3) 0.0416(12) Uani 1 1 d . .
C10 C 0.6243(2) 1.1028(3) 1.0367(3) 0.0492(14) Uani 1 1 d . .
C11 C 0.7275(2) 0.9251(3) 1.0678(3) 0.0386(13) Uani 1 1 d . .
C12 C 0.8124(2) 0.8673(3) 1.0382(3) 0.0365(12) Uani 1 1 d . .
C13 C 0.8653(2) 0.8423(3) 1.0043(3) 0.0496(14) Uani 1 1 d . .
H13A H 0.8764 0.8578 0.9514 0.060 Uiso 1 1 calc R U
C14 C 0.9005(3) 0.7936(4) 1.0526(4) 0.0560(15) Uani 1 1 d . .
H14A H 0.9364 0.7761 1.0320 0.067 Uiso 1 1 calc R U
C15 C 0.8835(3) 0.7697(4) 1.1319(4) 0.0609(17) Uani 1 1 d . .
H15A H 0.9084 0.7365 1.1625 0.073 Uiso 1 1 calc R U
C16 C 0.8312(3) 0.7936(3) 1.1659(3) 0.0529(15) Uani 1 1 d . .
H16A H 0.8200 0.7775 1.2185 0.063 Uiso 1 1 calc R U
C17 C 0.7962(2) 0.8433(3) 1.1172(3) 0.0426(13) Uani 1 1 d . .
C18 C 0.8810(2) 1.0457(4) 0.9529(3) 0.0512(14) Uani 1 1 d . .
H18A H 0.8763 1.0153 1.0010 0.061 Uiso 1 1 calc R U
C19 C 0.9320(3) 1.0896(4) 0.9421(4) 0.0704(19) Uani 1 1 d . .
H19A H 0.9611 1.0884 0.9822 0.084 Uiso 1 1 calc R U
C20 C 0.9397(3) 1.1351(4) 0.8716(4) 0.0688(19) Uani 1 1 d . .
H20A H 0.9740 1.1648 0.8635 0.083 Uiso 1 1 calc R U
C21 C 0.8964(3) 1.1360(4) 0.8138(4) 0.0589(16) Uani 1 1 d . .
H21A H 0.9011 1.1665 0.7658 0.071 Uiso 1 1 calc R U
C22 C 0.8450(2) 1.0913(3) 0.8264(3) 0.0446(13) Uani 1 1 d . .
C23 C 0.7957(2) 1.0910(3) 0.7698(3) 0.0437(13) Uani 1 1 d . .
C24 C 0.7883(3) 1.1377(3) 0.6996(3) 0.0526(15) Uani 1 1 d . .
H24A H 0.8178 1.1727 0.6817 0.063 Uiso 1 1 calc R U
C25 C 0.7366(3) 1.1316(4) 0.6566(4) 0.0629(19) Uani 1 1 d . .
H25A H 0.7312 1.1631 0.6095 0.075 Uiso 1 1 calc R U
C26 C 0.6923(3) 1.0794(3) 0.6823(3) 0.0527(15) Uani 1 1 d . .
H26A H 0.6575 1.0756 0.6529 0.063 Uiso 1 1 calc R U
C27 C 0.7012(2) 1.0331(3) 0.7527(3) 0.0420(13) Uani 1 1 d . .
C28 C 0.6610(2) 0.9735(3) 0.7917(3) 0.0388(12) Uani 1 1 d . .
C29 C 0.6067(3) 0.9547(4) 0.7609(4) 0.0543(15) Uani 1 1 d . .
H29A H 0.5925 0.9819 0.7146 0.065 Uiso 1 1 calc R U
C30 C 0.5733(3) 0.8955(4) 0.7987(4) 0.0608(17) Uani 1 1 d . .
H30A H 0.5356 0.8842 0.7800 0.073 Uiso 1 1 calc R U
C31 C 0.5964(3) 0.8534(4) 0.8643(4) 0.0590(16) Uani 1 1 d . .
H31A H 0.5756 0.8106 0.8884 0.071 Uiso 1 1 calc R U
C32 C 0.6505(2) 0.8749(3) 0.8940(3) 0.0482(14) Uani 1 1 d . .
H32A H 0.6654 0.8473 0.9396 0.058 Uiso 1 1 calc R U

loop_
_atom_site_aniso_label
_atom_site_aniso_U_11
_atom_site_aniso_U_22
_atom_site_aniso_U_33
_atom_site_aniso_U_23
_atom_site_aniso_U_13
_atom_site_aniso_U_12
Ir1 0.03792(14) 0.03229(13) 0.02768(12) 0.00060(8) -0.00025(8) -0.00198(9)
Cl1 0.0605(9) 0.0527(8) 0.0368(7) -0.0067(6) -0.0068(6) 0.0127(7)
P1 0.0611(11) 0.0612(11) 0.0633(10) -0.0052(9) 0.0015(9) -0.0155(9)
F1 0.247(7) 0.134(5) 0.106(4) 0.051(3) -0.081(4) -0.117(5)
F2 0.090(4) 0.207(7) 0.270(9) -0.039(7) 0.044(5) -0.003(4)
F3 0.250(7) 0.162(5) 0.075(3) -0.002(3) -0.033(4) -0.107(5)
F4 0.156(5) 0.116(4) 0.199(6) 0.067(4) -0.073(5) -0.065(4)
F5 0.127(5) 0.307(10) 0.228(8) -0.037(7) 0.027(5) 0.104(6)
F6 0.177(5) 0.176(5) 0.090(3) 0.000(3) -0.025(3) -0.113(5)
N1 0.045(3) 0.031(2) 0.028(2) 0.0030(17) -0.0007(19) -0.0038(18)
N2 0.060(3) 0.036(3) 0.033(2) 0.004(2) 0.006(2) -0.006(2)
N3 0.044(3) 0.043(3) 0.033(2) -0.0049(19) 0.003(2) -0.008(2)
N4 0.043(3) 0.034(2) 0.028(2) -0.0011(18) 0.0043(18) 0.0018(18)
N5 0.040(2) 0.039(3) 0.036(2) -0.001(2) -0.001(2) -0.003(2)
C1 0.053(4) 0.037(3) 0.037(3) -0.007(2) 0.011(3) -0.004(3)
C2 0.055(4) 0.055(4) 0.053(3) 0.005(3) 0.012(3) -0.005(3)
C3 0.055(4) 0.074(5) 0.070(4) 0.001(4) 0.030(4) -0.004(3)
C4 0.053(4) 0.071(5) 0.076(4) 0.007(4) 0.019(3) 0.012(3)
C5 0.070(4) 0.072(5) 0.078(5) 0.008(4) 0.020(4) 0.023(4)
C6 0.096(5) 0.046(4) 0.076(5) 0.012(3) 0.028(4) 0.019(4)
C7 0.073(4) 0.038(3) 0.048(3) 0.004(3) 0.020(3) 0.003(3)
C8 0.044(3) 0.040(3) 0.034(3) 0.002(2) 0.005(2) -0.005(3)
C9 0.046(3) 0.039(3) 0.040(3) -0.002(2) 0.000(3) -0.001(3)
C10 0.052(3) 0.046(3) 0.050(3) 0.003(3) 0.008(3) 0.011(3)
C11 0.054(4) 0.029(3) 0.033(3) -0.002(2) -0.001(2) -0.010(2)
C12 0.049(3) 0.030(3) 0.031(3) 0.001(2) -0.007(2) -0.001(2)
C13 0.051(4) 0.055(4) 0.043(3) -0.004(3) -0.006(3) 0.002(3)
C14 0.051(4) 0.055(4) 0.062(4) -0.005(3) -0.013(3) 0.009(3)
C15 0.078(5) 0.044(4) 0.061(4) 0.007(3) -0.029(4) -0.001(3)
C16 0.077(4) 0.040(3) 0.042(3) 0.009(3) -0.017(3) -0.008(3)
C17 0.055(4) 0.033(3) 0.041(3) 0.000(2) -0.005(3) -0.009(3)
C18 0.050(4) 0.062(4) 0.041(3) -0.014(3) 0.002(3) -0.010(3)
C19 0.055(4) 0.095(5) 0.061(4) -0.016(4) 0.000(3) -0.025(4)
C20 0.057(4) 0.081(5) 0.068(4) -0.013(4) 0.017(4) -0.034(4)
C21 0.066(4) 0.061(4) 0.050(3) -0.001(3) 0.017(3) -0.023(3)
C22 0.059(4) 0.037(3) 0.038(3) -0.008(2) 0.012(3) -0.004(3)
C23 0.055(4) 0.038(3) 0.038(3) 0.000(2) 0.015(3) -0.004(3)
C24 0.066(4) 0.048(4) 0.044(3) 0.008(3) 0.013(3) 0.000(3)
C25 0.093(5) 0.055(4) 0.040(3) 0.016(3) 0.009(4) 0.027(4)
C26 0.066(4) 0.053(4) 0.039(3) 0.008(3) 0.002(3) 0.020(3)
C27 0.045(3) 0.043(3) 0.038(3) -0.004(2) -0.005(3) 0.012(2)
C28 0.041(3) 0.041(3) 0.035(3) -0.005(2) 0.002(2) 0.001(2)
C29 0.053(4) 0.059(4) 0.051(3) -0.010(3) -0.011(3) 0.010(3)
C30 0.043(3) 0.067(4) 0.073(4) -0.011(4) -0.004(3) -0.005(3)
C31 0.051(4) 0.067(4) 0.059(4) -0.003(3) 0.000(3) -0.021(3)
C32 0.054(4) 0.046(3) 0.045(3) 0.005(3) 0.000(3) -0.011(3)

loop_
_atom_type_symbol
_atom_type_description
_atom_type_scat_dispersion_real
_atom_type_scat_dispersion_imag
_atom_type_scat_source
C C 0.0033 0.0016 'International Tables Vol C Tables 4.2.6.8 and 6.1.1.4'
H H 0.0000 0.0000 'International Tables Vol C Tables 4.2.6.8 and 6.1.1.4'
N N 0.0061 0.0033 'International Tables Vol C Tables 4.2.6.8 and 6.1.1.4'
F F 0.0171 0.0103 'International Tables Vol C Tables 4.2.6.8 and 6.1.1.4'
P P 0.1023 0.0942 'International Tables Vol C Tables 4.2.6.8 and 6.1.1.4'
Cl Cl 0.1484 0.1585 'International Tables Vol C Tables 4.2.6.8 and 6.1.1.4'
Ir Ir -1.4442 7.9887 'International Tables Vol C Tables 4.2.6.8 and 6.1.1.4'

loop_
_geom_angle_atom_site_label_1
_geom_angle_atom_site_label_2
_geom_angle_atom_site_label_3
_geom_angle
N4 Ir1 N5 80.70(17)
N4 Ir1 N3 80.22(17)
N5 Ir1 N3 160.87(16)
N4 Ir1 C8 89.81(17)
N5 Ir1 C8 86.15(18)
N3 Ir1 C8 95.14(18)
N4 Ir1 N1 178.13(16)
N5 Ir1 N1 98.52(15)
N3 Ir1 N1 100.60(15)
C8 Ir1 N1 88.44(17)
N4 Ir1 Cl1 87.68(12)
N5 Ir1 Cl1 87.04(12)
N3 Ir1 Cl1 90.83(12)
C8 Ir1 Cl1 173.04(15)
N1 Ir1 Cl1 93.98(11)
F5 P1 F3 95.5(4)
F5 P1 F2 175.7(5)
F3 P1 F2 85.1(4)
F5 P1 F1 99.6(5)
F3 P1 F1 90.3(3)
F2 P1 F1 84.7(4)
F5 P1 F6 87.9(4)
F3 P1 F6 176.6(4)
F2 P1 F6 91.5(4)
F1 P1 F6 88.5(3)
F5 P1 F4 88.5(4)
F3 P1 F4 89.9(3)
F2 P1 F4 87.2(4)
F1 P1 F4 171.8(4)
F6 P1 F4 90.8(3)
C11 N1 C12 106.5(4)
C11 N1 Ir1 123.0(3)
C12 N1 Ir1 130.5(3)
C11 N2 C17 109.1(4)
C11 N2 H2A 125.4
C17 N2 H2A 125.4
C18 N3 C22 118.7(5)
C18 N3 Ir1 129.0(4)
C22 N3 Ir1 112.3(3)
C23 N4 C27 123.8(5)
C23 N4 Ir1 118.2(4)
C27 N4 Ir1 117.8(3)
C32 N5 C28 119.4(4)
C32 N5 Ir1 128.5(4)
C28 N5 Ir1 112.1(3)
C2 C1 C9 120.2(5)
C2 C1 C11 118.5(5)
C9 C1 C11 120.7(5)
C1 C2 C3 121.9(6)
C1 C2 H2B 119.1
C3 C2 H2B 119.1
C4 C3 C2 119.1(6)
C4 C3 H3A 120.4
C2 C3 H3A 120.4
C3 C4 C10 121.1(6)
C3 C4 H4A 119.4
C10 C4 H4A 119.4
C6 C5 C10 120.5(6)
C6 C5 H5A 119.8
C10 C5 H5A 119.8
C5 C6 C7 120.4(6)
C5 C6 H6A 119.8
C7 C6 H6A 119.8
C8 C7 C6 122.8(5)
C8 C7 H7A 118.6
C6 C7 H7A 118.6
C7 C8 C9 116.3(5)
C7 C8 Ir1 121.6(4)
C9 C8 Ir1 120.8(4)
C10 C9 C8 120.2(5)
C10 C9 C1 116.4(5)
C8 C9 C1 123.4(5)
C4 C10 C5 120.6(5)
C4 C10 C9 120.5(5)
C5 C10 C9 118.9(5)
N1 C11 N2 110.1(4)
N1 C11 C1 127.1(5)
N2 C11 C1 122.7(5)
C17 C12 C13 120.9(5)
C17 C12 N1 107.5(4)
C13 C12 N1 131.5(4)
C14 C13 C12 116.9(5)
C14 C13 H13A 121.6
C12 C13 H13A 121.6
C13 C14 C15 121.5(6)
C13 C14 H14A 119.2
C15 C14 H14A 119.2
C16 C15 C14 122.1(6)
C16 C15 H15A 119.0
C14 C15 H15A 119.0
C15 C16 C17 116.1(5)
C15 C16 H16A 121.9
C17 C16 H16A 121.9
N2 C17 C16 130.8(5)
N2 C17 C12 106.8(5)
C16 C17 C12 122.4(5)
N3 C18 C19 122.3(6)
N3 C18 H18A 118.9
C19 C18 H18A 118.9
C20 C19 C18 119.7(6)
C20 C19 H19A 120.1
C18 C19 H19A 120.1
C21 C20 C19 119.0(6)
C21 C20 H20A 120.5
C19 C20 H20A 120.5
C20 C21 C22 120.3(6)
C20 C21 H21A 119.9
C22 C21 H21A 119.9
N3 C22 C21 120.1(5)
N3 C22 C23 115.8(5)
C21 C22 C23 124.1(5)
N4 C23 C24 118.8(5)
N4 C23 C22 113.3(5)
C24 C23 C22 127.9(5)
C23 C24 C25 118.9(6)
C23 C24 H24A 120.6
C25 C24 H24A 120.6
C24 C25 C26 121.3(5)
C24 C25 H25A 119.4
C26 C25 H25A 119.4
C27 C26 C25 118.4(5)
C27 C26 H26A 120.8
C25 C26 H26A 120.8
N4 C27 C26 118.9(5)
N4 C27 C28 112.8(4)
C26 C27 C28 128.3(5)
N5 C28 C29 120.5(5)
N5 C28 C27 115.9(4)
C29 C28 C27 123.5(5)
C28 C29 C30 119.7(5)
C28 C29 H29A 120.1
C30 C29 H29A 120.1
C29 C30 C31 119.0(6)
C29 C30 H30A 120.5
C31 C30 H30A 120.5
C32 C31 C30 119.4(6)
C32 C31 H31A 120.3
C30 C31 H31A 120.3
N5 C32 C31 121.9(5)
N5 C32 H32A 119.1
C31 C32 H32A 119.1

loop_
_geom_bond_atom_site_label_1
_geom_bond_atom_site_label_2
_geom_bond_distance
Ir1 N4 1.960(4)
Ir1 N5 2.050(4)
Ir1 N3 2.054(4)
Ir1 C8 2.058(5)
Ir1 N1 2.063(4)
Ir1 Cl1 2.4638(13)
P1 F5 1.466(6)
P1 F3 1.527(5)
P1 F2 1.541(6)
P1 F1 1.537(5)
P1 F6 1.559(4)
P1 F4 1.558(5)
N1 C11 1.346(6)
N1 C12 1.411(6)
N2 C11 1.348(7)
N2 C17 1.366(7)
N2 H2A 0.8600
N3 C18 1.337(7)
N3 C22 1.377(6)
N4 C23 1.346(6)
N4 C27 1.343(7)
N5 C32 1.330(6)
N5 C28 1.363(6)
C1 C2 1.377(7)
C1 C9 1.442(7)
C1 C11 1.458(7)
C2 C3 1.398(9)
C2 H2B 0.9300
C3 C4 1.363(9)
C3 H3A 0.9300
C4 C10 1.413(8)
C4 H4A 0.9300
C5 C6 1.333(8)
C5 C10 1.407(8)
C5 H5A 0.9300
C6 C7 1.409(8)
C6 H6A 0.9300
C7 C8 1.371(7)
C7 H7A 0.9300
C8 C9 1.435(7)
C9 C10 1.423(7)
C12 C17 1.390(6)
C12 C13 1.390(7)
C13 C14 1.376(7)
C13 H13A 0.9300
C14 C15 1.399(8)
C14 H14A 0.9300
C15 C16 1.372(8)
C15 H15A 0.9300
C16 C17 1.386(7)
C16 H16A 0.9300
C18 C19 1.379(8)
C18 H18A 0.9300
C19 C20 1.375(9)
C19 H19A 0.9300
C20 C21 1.363(8)
C20 H20A 0.9300
C21 C22 1.398(7)
C21 H21A 0.9300
C22 C23 1.453(7)
C23 C24 1.380(7)
C24 C25 1.376(8)
C24 H24A 0.9300
C25 C26 1.387(8)
C25 H25A 0.9300
C26 C27 1.384(7)
C26 H26A 0.9300
C27 C28 1.481(7)
C28 C29 1.373(7)
C29 C30 1.376(8)
C29 H29A 0.9300
C30 C31 1.374(8)
C30 H30A 0.9300
C31 C32 1.371(8)
C31 H31A 0.9300
C32 H32A 0.9300
